data_2213391
loop_
_publ_author_name
'Da-Peng Zhou'
'Dong Yang'

_publ_section_title
;
 A new chain-like polyoxometallate based on B-Anderson-type building
 blocks and rare earth metal ion linkers
;
_journal_coeditor_code HK2201
_journal_issue 5
_journal_name_full 'Acta Crystallographica Section E'
_journal_page_first i113
_journal_page_last i115
_journal_paper_doi 10.1107/S1600536807007787
_journal_volume 63
_journal_year 2007
_chemical_formula_iupac '[Nd Cr Mo6 O18 (O H)6 (H2 O)7], 4H2 O'
_chemical_formula_moiety 'Cr H14 Mo6 Nd O31 , 4H2 O'
_chemical_formula_sum 'Cr H22 Mo6 Nd O35'
_chemical_formula_weight 1354.06
_chemical_name_systematic
;
catena-poly[[[hexa-\m~2~-hydroxido-hexa-\m~3~-oxido-decaoxido-
chromium(III)hexamolybdenum(IV)]-\m~2~-oxido-[heptaaquaneodymium(III)]-
\m~2~-oxido] tetrahydrate]
;
_space_group_IT_number 29
_symmetry_cell_setting orthorhombic
_symmetry_space_group_name_Hall 'P 2c -2ac'
_symmetry_space_group_name_H-M 'P c a 21'
_atom_sites_solution_hydrogens geom
_atom_sites_solution_primary direct
_atom_sites_solution_secondary difmap
_audit_creation_method SHELXL-97
_cell_angle_alpha 90.00
_cell_angle_beta 90.00
_cell_angle_gamma 90.00
_cell_formula_units_Z 4
_cell_length_a 11.8655(10)
_cell_length_b 10.9961(9)
_cell_length_c 22.5449(18)
_cell_measurement_reflns_used 250
_cell_measurement_temperature 294(2)
_cell_measurement_theta_max 25
_cell_measurement_theta_min 2.5
_cell_volume 2941.5(4)
_computing_cell_refinement PROCESS
_computing_data_collection 'PROCESS (Higashi, 1996)'
_computing_data_reduction PROCESS
_computing_molecular_graphics 'TEXSAN (Molecular Structure Corporation, 1989)'
_computing_publication_material TEXSAN
_computing_structure_refinement 'SHELXL97 (Sheldrick, 1997)'
_computing_structure_solution 'SHELXS97 (Sheldrick, 1997)'
_diffrn_ambient_temperature 294(2)
_diffrn_measured_fraction_theta_full 0.998
_diffrn_measured_fraction_theta_max 0.998
_diffrn_measurement_device_type 'Rigaku R-AXIS IV'
_diffrn_measurement_method 'Osillation frames'
_diffrn_radiation_monochromator graphite
_diffrn_radiation_source 'fine-focus sealed tube'
_diffrn_radiation_type MoK\a
_diffrn_radiation_wavelength 0.71073
_diffrn_reflns_av_R_equivalents 0.0210
_diffrn_reflns_av_sigmaI/netI 0.0178
_diffrn_reflns_limit_h_max 14
_diffrn_reflns_limit_h_min -14
_diffrn_reflns_limit_k_max 12
_diffrn_reflns_limit_k_min -13
_diffrn_reflns_limit_l_max 26
_diffrn_reflns_limit_l_min -26
_diffrn_reflns_number 20142
_diffrn_reflns_theta_full 25.00
_diffrn_reflns_theta_max 25.00
_diffrn_reflns_theta_min 2.53
_diffrn_standards_decay_% 0
_diffrn_standards_interval_count 0
_diffrn_standards_interval_time 0
_diffrn_standards_number 0
_exptl_absorpt_coefficient_mu 4.682
_exptl_absorpt_correction_T_max 0.5812
_exptl_absorpt_correction_T_min 0.5213
_exptl_absorpt_correction_type multi-scan
_exptl_absorpt_process_details '(SADABS; Sheldrick, 2003)'
_exptl_crystal_colour Pink
_exptl_crystal_density_diffrn 3.058
_exptl_crystal_density_method 'not measured'
_exptl_crystal_description Block
_exptl_crystal_F_000 2552
_exptl_crystal_size_max 0.16
_exptl_crystal_size_mid 0.14
_exptl_crystal_size_min 0.13
_refine_diff_density_max 1.276
_refine_diff_density_min -0.848
_refine_ls_abs_structure_details 'Flack (1983)'
_refine_ls_abs_structure_Flack 0.531(12)
_refine_ls_extinction_method none
_refine_ls_goodness_of_fit_ref 1.078
_refine_ls_hydrogen_treatment constr
_refine_ls_matrix_type full
_refine_ls_number_parameters 389
_refine_ls_number_reflns 5150
_refine_ls_number_restraints 1
_refine_ls_restrained_S_all 1.077
_refine_ls_R_factor_all 0.0233
_refine_ls_R_factor_gt 0.0223
_refine_ls_shift/su_max 0.019
_refine_ls_shift/su_mean 0.003
_refine_ls_structure_factor_coef Fsqd
_refine_ls_weighting_details 'calc w=1/[\s^2^(Fo^2^)+(0.0295P)^2^+11.7153P] where P=(Fo^2^+2Fc^2^)/3'
_refine_ls_weighting_scheme calc
_refine_ls_wR_factor_gt 0.0583
_refine_ls_wR_factor_ref 0.0588
_reflns_number_gt 5000
_reflns_number_total 5150
_reflns_threshold_expression I>2\s(I)
_cod_data_source_file hk2201.cif
_cod_data_source_block I
_cod_database_code 2213391
_cod_database_fobs_code 2213391

loop_
_symmetry_equiv_pos_as_xyz
'x, y, z'
'-x, -y, z+1/2'
'-x+1/2, y, z+1/2'
'x+1/2, -y, z'

loop_
_atom_site_type_symbol
_atom_site_label
_atom_site_fract_x
_atom_site_fract_y
_atom_site_fract_z
_atom_site_U_iso_or_equiv
_atom_site_adp_type
_atom_site_calc_flag
_atom_site_refinement_flags
_atom_site_occupancy
Nd Nd1 0.67039(2) 0.25088(3) 0.12555(2) 0.01553(8) Uani d . 1
Cr Cr1 0.69954(7) 0.75609(7) 0.32689(5) 0.01080(17) Uani d . 1
Mo Mo1 0.69792(5) 0.76522(5) 0.47468(2) 0.01571(12) Uani d . 1
Mo Mo2 0.80181(4) 0.99855(5) 0.39732(2) 0.01445(12) Uani d . 1
Mo Mo3 0.79644(4) 0.99607(4) 0.24906(2) 0.01348(12) Uani d . 1
Mo Mo4 0.69542(4) 0.74902(4) 0.17966(2) 0.01422(12) Uani d . 1
Mo Mo5 0.59885(4) 0.51226(4) 0.25644(2) 0.01391(12) Uani d . 1
Mo Mo6 0.59689(4) 0.52215(5) 0.40462(2) 0.01521(12) Uani d . 1
O O1 0.7740(5) 0.6701(5) 0.5176(2) 0.0283(11) Uani d . 1
O O2 0.6304(5) 0.8640(5) 0.5215(2) 0.0288(11) Uani d . 1
O O3 0.7316(4) 1.1017(4) 0.4400(2) 0.0267(11) Uani d . 1
O O4 0.9370(4) 1.0518(4) 0.3921(2) 0.0265(11) Uani d . 1
O O5 0.9326(4) 1.0474(4) 0.2511(2) 0.0225(10) Uani d . 1
O O6 0.7254(4) 1.0898(4) 0.2008(2) 0.0236(11) Uani d . 1
O O7 0.6245(4) 0.8378(4) 0.1305(2) 0.0265(10) Uani d . 1
O O8 0.7742(4) 0.6491(4) 0.1392(2) 0.0241(11) Uani d . 1
O O9 0.6686(4) 0.4166(4) 0.2086(2) 0.0199(10) Uani d . 1
O O10 0.4636(4) 0.4588(4) 0.2593(2) 0.0217(10) Uani d . 1
O O11 0.4645(4) 0.4630(5) 0.4019(2) 0.0313(11) Uani d . 1
O O12 0.6707(5) 0.4325(4) 0.4522(2) 0.0297(12) Uani d . 1
O O13 0.8259(4) 0.8675(4) 0.4502(2) 0.0188(10) Uani d . 1
O O14 0.7397(3) 1.0616(3) 0.3224(2) 0.0172(8) Uani d . 1
O O15 0.8200(4) 0.8577(4) 0.2001(2) 0.0182(10) Uani d . 1
O O16 0.5727(4) 0.6484(4) 0.2050(2) 0.0177(9) Uani d . 1
O O17 0.6560(3) 0.4496(3) 0.3310(2) 0.0176(8) Uani d . 1
O O18 0.5710(4) 0.6642(4) 0.4531(2) 0.0189(10) Uani d . 1
O O19 0.7498(3) 0.6515(4) 0.39256(18) 0.0145(9) Uani d . 1
O O20 0.6498(3) 0.8691(4) 0.39014(19) 0.0135(9) Uani d . 1
O O21 0.8351(3) 0.8602(3) 0.3249(2) 0.0137(8) Uani d . 1
O O22 0.6483(3) 0.8616(4) 0.2607(2) 0.0140(9) Uani d . 1
O O23 0.7492(4) 0.6448(4) 0.26395(19) 0.0135(9) Uani d . 1
O O24 0.5640(3) 0.6533(3) 0.3285(2) 0.0134(7) Uani d . 1
O O1W 0.5291(4) 0.2177(5) 0.2009(2) 0.0313(12) Uani d . 1
H H1 0.4923 0.1533 0.1929 0.038 Uiso d R 1
H H2 0.4843 0.2780 0.2017 0.038 Uiso d R 1
O O2W 0.5549(5) 0.0713(5) 0.0962(3) 0.0454(15) Uani d . 1
H H3 0.5835 0.0386 0.0656 0.055 Uiso d R 1
H H4 0.4880 0.0942 0.0886 0.055 Uiso d R 1
O O3W 0.8615(5) 0.2932(6) 0.1621(3) 0.0529(18) Uani d . 1
H H5 0.9086 0.2486 0.1438 0.063 Uiso d R 1
H H6 0.8643 0.2779 0.1990 0.063 Uiso d R 1
O O4W 0.5015(4) 0.3707(5) 0.1021(2) 0.0317(12) Uani d . 1
H H7 0.4700 0.3411 0.0715 0.038 Uiso d R 1
H H8 0.5204 0.4440 0.0954 0.038 Uiso d R 1
O O5W 0.8041(5) 0.1072(6) 0.0752(2) 0.0466(16) Uani d . 1
H H9 0.7688 0.0667 0.0490 0.056 Uiso d R 1
H H10 0.8317 0.0589 0.1008 0.056 Uiso d R 1
O O6W 0.6311(4) 0.2577(4) 0.0133(2) 0.0291(11) Uani d . 1
H H11 0.6389 0.1866 -0.0010 0.035 Uiso d R 1
H H12 0.6775 0.3057 -0.0033 0.035 Uiso d R 1
O O7W 0.7442(6) 0.4341(4) 0.0758(2) 0.0313(10) Uani d . 1
H H13 0.7592 0.4177 0.0398 0.038 Uiso d R 1
H H14 0.8038 0.4577 0.0933 0.038 Uiso d R 1
O O8W 0.5514(3) 0.2104(4) 0.3266(3) 0.0356(11) Uani d . 1
H H15 0.5763 0.1413 0.3372 0.043 Uiso d R 1
H H16 0.5718 0.2249 0.2911 0.043 Uiso d R 1
O O9W 0.8478(4) 0.2990(4) 0.3118(3) 0.052(2) Uani d . 1
H H17 0.8010 0.2407 0.3139 0.062 Uiso d R 1
H H18 0.9120 0.2750 0.3237 0.062 Uiso d R 1
O O10W 0.0345(5) 0.8147(8) 0.4967(3) 0.072(2) Uani d . 1
H H20 -0.0008 0.8616 0.5203 0.087 Uiso d R 1
H H19 0.0975 0.7952 0.5120 0.087 Uiso d R 1
O O11W 0.5053(6) 0.6009(6) 0.0606(3) 0.0537(17) Uani d . 1
H H21 0.5579 0.5896 0.0856 0.064 Uiso d R 1
H H22 0.4823 0.5326 0.0478 0.064 Uiso d R 1

loop_
_atom_site_aniso_label
_atom_site_aniso_U_11
_atom_site_aniso_U_22
_atom_site_aniso_U_33
_atom_site_aniso_U_12
_atom_site_aniso_U_13
_atom_site_aniso_U_23
Nd1 0.01420(13) 0.01403(14) 0.01835(15) 0.00006(12) -0.00075(14) 0.00086(12)
Cr1 0.0080(4) 0.0107(4) 0.0137(4) -0.0003(3) 0.0005(4) 0.0001(4)
Mo1 0.0152(3) 0.0182(3) 0.0138(3) -0.0020(2) 0.0011(2) -0.0003(2)
Mo2 0.0108(3) 0.0152(3) 0.0174(3) -0.0041(2) 0.0002(2) -0.0025(2)
Mo3 0.0116(3) 0.0117(2) 0.0172(3) -0.00075(19) 0.0007(2) 0.0022(2)
Mo4 0.0141(3) 0.0148(3) 0.0137(3) -0.0007(2) -0.00089(19) 0.00007(19)
Mo5 0.0120(3) 0.0119(2) 0.0179(3) -0.00179(19) -0.0006(2) -0.0020(2)
Mo6 0.0149(3) 0.0136(2) 0.0171(3) -0.0032(2) 0.0016(2) 0.0014(2)
O1 0.031(3) 0.032(3) 0.021(3) -0.002(2) -0.003(2) 0.003(2)
O2 0.028(3) 0.030(3) 0.028(3) -0.004(2) 0.010(2) -0.006(2)
O3 0.031(3) 0.024(3) 0.025(3) -0.003(2) 0.001(2) -0.010(2)
O4 0.019(2) 0.028(3) 0.032(3) -0.014(2) -0.004(2) 0.005(2)
O5 0.014(2) 0.024(2) 0.030(3) -0.0101(18) 0.003(2) -0.001(2)
O6 0.021(3) 0.021(2) 0.029(3) 0.008(2) 0.001(2) 0.005(2)
O7 0.027(2) 0.025(2) 0.027(3) 0.001(2) -0.003(2) 0.005(2)
O8 0.024(3) 0.025(2) 0.023(3) -0.002(2) 0.0044(19) -0.0073(19)
O9 0.021(2) 0.017(2) 0.022(2) 0.0005(19) -0.0013(19) -0.0033(18)
O10 0.011(2) 0.019(2) 0.035(3) -0.0081(18) 0.002(2) -0.003(2)
O11 0.024(3) 0.034(3) 0.036(3) -0.009(2) 0.008(3) -0.001(2)
O12 0.034(3) 0.024(3) 0.030(3) -0.001(2) -0.005(2) 0.009(2)
O13 0.012(2) 0.025(2) 0.019(2) -0.0033(19) -0.0059(18) 0.0030(19)
O14 0.0146(18) 0.0128(18) 0.024(2) 0.0027(15) -0.001(2) -0.0007(19)
O15 0.012(2) 0.023(2) 0.019(2) -0.0051(19) 0.0002(18) 0.0008(18)
O16 0.012(2) 0.023(2) 0.019(2) -0.0032(19) 0.0004(19) -0.0002(18)
O17 0.018(2) 0.0118(18) 0.023(2) -0.0005(15) -0.002(2) 0.0002(19)
O18 0.018(2) 0.019(2) 0.020(2) -0.0003(19) 0.0082(19) -0.0030(18)
O19 0.012(2) 0.016(2) 0.015(2) -0.0018(17) 0.0005(19) -0.0004(17)
O20 0.011(2) 0.013(2) 0.017(2) -0.0005(16) -0.0001(17) -0.0037(17)
O21 0.0105(17) 0.0126(19) 0.018(2) -0.0011(14) -0.003(2) 0.0005(19)
O22 0.011(2) 0.0122(19) 0.019(2) 0.0007(16) -0.0017(18) -0.0009(17)
O23 0.012(2) 0.0115(19) 0.017(2) 0.0007(16) 0.0001(17) -0.0010(16)
O24 0.0100(17) 0.0132(18) 0.0171(19) -0.0027(14) 0.001(2) -0.002(2)
O1W 0.025(3) 0.028(3) 0.041(3) -0.007(2) 0.006(2) 0.001(2)
O2W 0.048(4) 0.029(3) 0.059(4) -0.014(3) -0.031(3) 0.000(3)
O3W 0.028(3) 0.045(4) 0.086(5) 0.001(3) -0.021(3) -0.002(3)
O4W 0.024(3) 0.032(3) 0.040(3) 0.007(2) 0.002(2) 0.008(2)
O5W 0.049(4) 0.059(4) 0.032(3) 0.026(3) 0.000(3) -0.013(3)
O6W 0.029(3) 0.034(3) 0.024(3) -0.002(2) -0.001(2) -0.008(2)
O7W 0.045(3) 0.023(2) 0.026(2) -0.012(3) 0.002(2) -0.004(2)
O8W 0.019(2) 0.021(2) 0.067(3) 0.0036(18) 0.001(3) 0.005(3)
O9W 0.011(2) 0.020(3) 0.124(7) 0.003(2) 0.002(3) 0.002(3)
O10W 0.029(3) 0.122(7) 0.066(5) 0.004(4) -0.005(3) 0.037(5)
O11W 0.051(4) 0.046(4) 0.064(4) -0.010(3) -0.006(3) 0.012(3)

loop_
_atom_type_symbol
_atom_type_description
_atom_type_scat_dispersion_real
_atom_type_scat_dispersion_imag
_atom_type_scat_source
Cr Cr 0.3209 0.6236 'International Tables Vol C Tables 4.2.6.8 and 6.1.1.4'
H H 0.0000 0.0000 'International Tables Vol C Tables 4.2.6.8 and 6.1.1.4'
Mo Mo -1.6832 0.6857 'International Tables Vol C Tables 4.2.6.8 and 6.1.1.4'
Nd Nd -0.1943 3.0179 'International Tables Vol C Tables 4.2.6.8 and 6.1.1.4'
O O 0.0106 0.0060 'International Tables Vol C Tables 4.2.6.8 and 6.1.1.4'

loop_
_geom_angle_atom_site_label_1
_geom_angle_atom_site_label_2
_geom_angle_atom_site_label_3
_geom_angle_site_symmetry_1
_geom_angle_site_symmetry_3
_geom_angle
O1W Nd1 O3W . . 115.7(2)
O1W Nd1 O4W . . 70.51(18)
O3W Nd1 O4W . . 136.36(19)
O1W Nd1 O7W . . 133.62(18)
O3W Nd1 O7W . . 70.8(2)
O4W Nd1 O7W . . 75.72(19)
O1W Nd1 O2W . . 71.7(2)
O3W Nd1 O2W . . 138.3(2)
O4W Nd1 O2W . . 85.37(18)
O7W Nd1 O2W . . 136.2(2)
O1W Nd1 O5W . . 131.4(2)
O3W Nd1 O5W . . 71.8(2)
O4W Nd1 O5W . . 139.12(18)
O7W Nd1 O5W . . 94.8(2)
O2W Nd1 O5W . . 74.3(2)
O1W Nd1 O6 . 1_545 66.6(2)
O3W Nd1 O6 . 1_545 70.8(3)
O4W Nd1 O6 . 1_545 136.7(2)
O7W Nd1 O6 . 1_545 141.5(3)
O2W Nd1 O6 . 1_545 76.5(2)
O5W Nd1 O6 . 1_545 72.5(2)
O1W Nd1 O6W . . 124.79(17)
O3W Nd1 O6W . . 119.4(2)
O4W Nd1 O6W . . 67.96(17)
O7W Nd1 O6W . . 66.02(17)
O2W Nd1 O6W . . 70.28(18)
O5W Nd1 O6W . . 71.85(17)
O6 Nd1 O6W 1_545 . 136.38(15)
O1W Nd1 O9 . . 66.15(16)
O3W Nd1 O9 . . 68.59(19)
O4W Nd1 O9 . . 76.92(17)
O7W Nd1 O9 . . 76.04(16)
O2W Nd1 O9 . . 137.58(19)
O5W Nd1 O9 . . 140.17(18)
O6 Nd1 O9 1_545 . 90.58(16)
O6W Nd1 O9 . . 133.05(15)
O23 Cr1 O24 . . 84.32(18)
O23 Cr1 O19 . . 95.09(15)
O24 Cr1 O19 . . 84.12(18)
O23 Cr1 O21 . . 95.75(18)
O24 Cr1 O21 . . 179.6(2)
O19 Cr1 O21 . . 96.28(18)
O23 Cr1 O20 . . 179.7(2)
O24 Cr1 O20 . . 95.91(18)
O19 Cr1 O20 . . 85.14(19)
O21 Cr1 O20 . . 84.02(17)
O23 Cr1 O22 . . 85.01(19)
O24 Cr1 O22 . . 95.74(18)
O19 Cr1 O22 . . 179.8(2)
O21 Cr1 O22 . . 83.86(17)
O20 Cr1 O22 . . 94.77(15)
O1 Mo1 O2 . . 106.8(3)
O1 Mo1 O18 . . 101.8(2)
O2 Mo1 O18 . . 98.9(2)
O1 Mo1 O13 . . 95.9(2)
O2 Mo1 O13 . . 99.8(2)
O18 Mo1 O13 . . 149.2(2)
O1 Mo1 O20 . . 156.7(2)
O2 Mo1 O20 . . 94.6(2)
O18 Mo1 O20 . . 83.29(17)
O13 Mo1 O20 . . 71.02(17)
O1 Mo1 O19 . . 88.9(2)
O2 Mo1 O19 . . 163.4(2)
O18 Mo1 O19 . . 72.31(16)
O13 Mo1 O19 . . 83.08(17)
O20 Mo1 O19 . . 70.79(15)
O3 Mo2 O4 . . 105.6(2)
O3 Mo2 O13 . . 103.0(2)
O4 Mo2 O13 . . 99.4(2)
O3 Mo2 O14 . . 93.8(2)
O4 Mo2 O14 . . 99.8(2)
O13 Mo2 O14 . . 149.93(18)
O3 Mo2 O21 . . 159.8(2)
O4 Mo2 O21 . . 90.96(19)
O13 Mo2 O21 . . 85.22(18)
O14 Mo2 O21 . . 71.55(15)
O3 Mo2 O20 . . 93.9(2)
O4 Mo2 O20 . . 160.1(2)
O13 Mo2 O20 . . 72.06(17)
O14 Mo2 O20 . . 82.20(15)
O21 Mo2 O20 . . 70.79(13)
O5 Mo3 O6 . . 106.3(2)
O5 Mo3 O15 . . 98.1(2)
O6 Mo3 O15 . . 100.6(2)
O5 Mo3 O14 . . 100.60(19)
O6 Mo3 O14 . . 98.5(2)
O15 Mo3 O14 . . 148.22(18)
O5 Mo3 O22 . . 157.70(19)
O6 Mo3 O22 . . 94.8(2)
O15 Mo3 O22 . . 70.47(18)
O14 Mo3 O22 . . 82.87(16)
O5 Mo3 O21 . . 90.35(18)
O6 Mo3 O21 . . 161.97(19)
O15 Mo3 O21 . . 83.30(17)
O14 Mo3 O21 . . 71.16(16)
O22 Mo3 O21 . . 69.75(13)
O7 Mo4 O8 . . 107.0(3)
O7 Mo4 O16 . . 98.6(2)
O8 Mo4 O16 . . 101.8(2)
O7 Mo4 O15 . . 100.2(2)
O8 Mo4 O15 . . 96.0(2)
O16 Mo4 O15 . . 149.0(2)
O7 Mo4 O22 . . 95.1(2)
O8 Mo4 O22 . . 155.97(19)
O16 Mo4 O22 . . 83.59(17)
O15 Mo4 O22 . . 70.38(17)
O7 Mo4 O23 . . 163.4(2)
O8 Mo4 O23 . . 88.23(19)
O16 Mo4 O23 . . 71.22(18)
O15 Mo4 O23 . . 84.29(17)
O22 Mo4 O23 . . 71.16(15)
O10 Mo5 O9 . . 105.4(2)
O10 Mo5 O16 . . 98.0(2)
O9 Mo5 O16 . . 100.1(2)
O10 Mo5 O17 . . 100.0(2)
O9 Mo5 O17 . . 99.1(2)
O16 Mo5 O17 . . 149.04(18)
O10 Mo5 O24 . . 92.11(18)
O9 Mo5 O24 . . 161.62(18)
O16 Mo5 O24 . . 82.60(18)
O17 Mo5 O24 . . 71.79(16)
O10 Mo5 O23 . . 159.84(18)
O9 Mo5 O23 . . 93.44(19)
O16 Mo5 O23 . . 71.13(18)
O17 Mo5 O23 . . 83.71(15)
O24 Mo5 O23 . . 70.07(13)
O12 Mo6 O11 . . 106.1(3)
O12 Mo6 O18 . . 101.2(2)
O11 Mo6 O18 . . 100.5(2)
O12 Mo6 O17 . . 96.5(2)
O11 Mo6 O17 . . 98.3(2)
O18 Mo6 O17 . . 149.40(18)
O12 Mo6 O24 . . 158.8(2)
O11 Mo6 O24 . . 93.3(2)
O18 Mo6 O24 . . 83.50(18)
O17 Mo6 O24 . . 71.48(16)
O12 Mo6 O19 . . 91.5(2)
O11 Mo6 O19 . . 162.1(2)
O18 Mo6 O19 . . 72.24(17)
O17 Mo6 O19 . . 82.59(15)
O24 Mo6 O19 . . 69.95(13)
Mo3 O6 Nd1 . 1_565 165.4(3)
Mo5 O9 Nd1 . . 151.7(3)
Mo2 O13 Mo1 . . 119.7(2)
Mo3 O14 Mo2 . . 118.28(18)
Mo3 O15 Mo4 . . 121.0(3)
Mo4 O16 Mo5 . . 120.5(3)
Mo5 O17 Mo6 . . 117.53(19)
Mo1 O18 Mo6 . . 118.9(2)
Cr1 O19 Mo1 . . 101.85(17)
Cr1 O19 Mo6 . . 102.10(17)
Mo1 O19 Mo6 . . 91.69(14)
Cr1 O20 Mo1 . . 102.21(17)
Cr1 O20 Mo2 . . 101.81(17)
Mo1 O20 Mo2 . . 93.11(15)
Cr1 O21 Mo2 . . 103.34(18)
Cr1 O21 Mo3 . . 103.28(16)
Mo2 O21 Mo3 . . 93.69(13)
Cr1 O22 Mo4 . . 102.14(17)
Cr1 O22 Mo3 . . 103.11(18)
Mo4 O22 Mo3 . . 94.02(16)
Cr1 O23 Mo4 . . 101.69(17)
Cr1 O23 Mo5 . . 102.37(18)
Mo4 O23 Mo5 . . 92.25(15)
Cr1 O24 Mo6 . . 103.80(17)
Cr1 O24 Mo5 . . 103.23(18)
Mo6 O24 Mo5 . . 94.30(13)
Nd1 O1W H1 . . 109.4
Nd1 O1W H2 . . 109.3
H1 O1W H2 . . 109.4
Nd1 O2W H3 . . 109.4
Nd1 O2W H4 . . 109.4
H3 O2W H4 . . 109.6
Nd1 O3W H5 . . 109.5
Nd1 O3W H6 . . 109.1
H5 O3W H6 . . 109.6
Nd1 O4W H7 . . 109.2
Nd1 O4W H8 . . 109.4
H7 O4W H8 . . 109.6
Nd1 O5W H9 . . 109.4
Nd1 O5W H10 . . 109.3
H9 O5W H10 . . 109.5
Nd1 O6W H11 . . 109.0
Nd1 O6W H12 . . 109.5
H11 O6W H12 . . 109.5
Nd1 O7W H13 . . 109.6
Nd1 O7W H14 . . 109.5
H13 O7W H14 . . 109.5
H15 O8W H16 . . 109.5
H17 O9W H18 . . 109.5
H19 O10W H20 . . 109.4
H21 O11W H22 . . 109.4

loop_
_geom_bond_atom_site_label_1
_geom_bond_atom_site_label_2
_geom_bond_site_symmetry_2
_geom_bond_distance
Nd1 O1W . 2.415(5)
Nd1 O3W . 2.457(5)
Nd1 O4W . 2.456(5)
Nd1 O7W . 2.466(5)
Nd1 O2W . 2.494(5)
Nd1 O5W . 2.510(5)
Nd1 O6 1_545 2.537(5)
Nd1 O6W . 2.574(5)
Nd1 O9 . 2.613(5)
Cr1 O23 . 1.964(4)
Cr1 O24 . 1.966(3)
Cr1 O19 . 1.967(4)
Cr1 O21 . 1.975(3)
Cr1 O20 . 1.981(4)
Cr1 O22 . 1.985(4)
Mo1 O1 . 1.687(5)
Mo1 O2 . 1.714(5)
Mo1 O18 . 1.933(5)
Mo1 O13 . 1.969(5)
Mo1 O20 . 2.294(4)
Mo1 O19 . 2.317(4)
Mo2 O3 . 1.704(5)
Mo2 O4 . 1.712(5)
Mo2 O13 . 1.892(5)
Mo2 O14 . 1.969(5)
Mo2 O21 . 2.267(4)
Mo2 O20 . 2.304(4)
Mo3 O5 . 1.712(4)
Mo3 O6 . 1.720(5)
Mo3 O15 . 1.901(5)
Mo3 O14 . 1.925(5)
Mo3 O22 . 2.311(4)
Mo3 O21 . 2.316(4)
Mo4 O7 . 1.700(5)
Mo4 O8 . 1.707(5)
Mo4 O16 . 1.915(5)
Mo4 O15 . 1.956(5)
Mo4 O22 . 2.277(4)
Mo4 O23 . 2.309(4)
Mo5 O10 . 1.711(4)
Mo5 O9 . 1.719(5)
Mo5 O16 . 1.919(5)
Mo5 O17 . 1.939(5)
Mo5 O24 . 2.285(4)
Mo5 O23 . 2.310(4)
Mo6 O12 . 1.700(5)
Mo6 O11 . 1.702(5)
Mo6 O18 . 1.932(4)
Mo6 O17 . 1.971(5)
Mo6 O24 . 2.275(4)
Mo6 O19 . 2.321(4)
O6 Nd1 1_565 2.537(5)
O1W H1 . 0.8513
O1W H2 . 0.8501
O2W H3 . 0.8488
O2W H4 . 0.8502
O3W H5 . 0.8503
O3W H6 . 0.8494
O4W H7 . 0.8495
O4W H8 . 0.8501
O5W H9 . 0.8501
O5W H10 . 0.8500
O6W H11 . 0.8507
O6W H12 . 0.8496
O7W H13 . 0.8502
O7W H14 . 0.8504
O8W H15 . 0.8496
O8W H16 . 0.8512
O9W H17 . 0.8495
O9W H18 . 0.8497
O10W H20 . 0.8511
O10W H19 . 0.8508
O11W H21 . 0.8501
O11W H22 . 0.8496

loop_
_geom_hbond_atom_site_label_D
_geom_hbond_atom_site_label_H
_geom_hbond_atom_site_label_A
_geom_hbond_site_symmetry_A
_geom_hbond_distance_DH
_geom_hbond_distance_HA
_geom_hbond_distance_DA
_geom_hbond_angle_DHA
O1W H2 O10 . 0.85 2.39 3.060(7) 137
O8W H16 O1W . 0.85 2.09 2.843(4) 147
O1W H1 O15 4_465 0.85 2.05 2.617(7) 123
O8W H15 O14 1_545 0.85 2.15 2.771(3) 129
O9W H17 O14 1_545 0.85 2.11 2.917(4) 159
O2W H4 O2 2_664 0.85 2.11 2.855(8) 146
O9W H18 O24 4_565 0.85 1.97 2.647(3) 136
O4W H8 O11W . 0.85 1.90 2.697(7) 155
O6W H11 O3 3_644 0.85 2.23 2.883(3) 133
O7W H13 O12 3_654 0.85 2.15 2.963(9) 160
O11W H22 O4W . 0.85 2.17 2.697(9) 120
O10W H19 O5W 2_665 0.85 2.14 2.751(9) 129
